data_4314007
loop_
_publ_author_name
'Tilak Chandra'
'Brian J. Kraft'
'John C. Huffman'
'Jeffrey M. Zaleski'

_publ_section_title
;
 Synthesis and Structural Characterization of Porphyrinic Enediynes:
 Geometric and Electronic Effects on Thermal and Photochemical Reactivity
;
_journal_name_full 'Inorganic Chemistry'
_journal_page_first 5158
_journal_page_last 5172
_journal_paper_doi 10.1021/ic030035a
_journal_volume 42
_journal_year 2003
_chemical_formula_sum 'C111 H65 Cl6 Mg N4 O'
_chemical_formula_weight 1707.78
_space_group_IT_number 14
_symmetry_cell_setting monoclinic
_symmetry_space_group_name_Hall '-P 2ybc'
_symmetry_space_group_name_H-M 'P 1 21/c 1'
_audit_creation_method 'minor manual editing of SDT2CIF v. 1.2 BETA  output'
_cell_angle_alpha 90
_cell_angle_beta 98.7127(12)
_cell_angle_gamma 90
_cell_formula_units_Z 2
_cell_length_a 15.3782(4)
_cell_length_b 20.1494(5)
_cell_length_c 13.8125(4)
_cell_measurement_reflns_used 9668
_cell_measurement_temperature 116(2)
_cell_measurement_theta_max 27.48
_cell_measurement_theta_min 2.38
_cell_volume 4230.6(2)
_computing_cell_refinement 'SAINT (Bruker, 1999)'
_computing_data_collection 'SMART (Bruker, 1999)'
_computing_data_reduction 'SAINT (Bruker, 1999), XTEL (local package)'
_computing_molecular_graphics 'XTEL, local package'
_computing_publication_material 'XTEL, local package'
_computing_structure_refinement 'XTEL, local package'
_computing_structure_solution 'SHELXS-97 (Sheldrick, 1997)'
_diffrn_ambient_temperature 116(2)
_diffrn_detector 'CCD area detector'
_diffrn_detector_area_resol_mean 44.52
_diffrn_detector_type 'Bruker SMART 6000'
_diffrn_measured_fraction_theta_full 1
_diffrn_measured_fraction_theta_max 1
_diffrn_measurement_details '   0.30 degree frames measured for  15.14 seconds each'
_diffrn_measurement_device 'three-circle goniometer with fixed chi'
_diffrn_measurement_device_type 'Bruker Platform goniometer'
_diffrn_measurement_method '\w scans'
_diffrn_radiation_type 'Mo K\a'
_diffrn_radiation_wavelength 0.71073
_diffrn_reflns_av_R_equivalents 4446
_diffrn_reflns_limit_h_max 19
_diffrn_reflns_limit_h_min -19
_diffrn_reflns_limit_k_max 26
_diffrn_reflns_limit_k_min -26
_diffrn_reflns_limit_l_max 17
_diffrn_reflns_limit_l_min -17
_diffrn_reflns_number 3
_diffrn_reflns_theta_full 27.5252
_diffrn_reflns_theta_max 27.5252
_diffrn_reflns_theta_min 2.02204
_diffrn_standards_interval_time 612
_exptl_absorpt_coefficient_mu 0.2674
_exptl_absorpt_correction_type none
_exptl_crystal_colour 'metallic green'
_exptl_crystal_density_diffrn 1.341
_exptl_crystal_density_method 'not measured'
_exptl_crystal_description cleaved
_exptl_crystal_F_000 1762
_exptl_crystal_size_max .35
_exptl_crystal_size_mid .25
_exptl_crystal_size_min .25
_refine_diff_density_max 0.66
_refine_diff_density_min -0.68
_refine_ls_abs_structure_details none
_refine_ls_extinction_method none
_refine_ls_goodness_of_fit_ref 1.7594
_refine_ls_matrix_type full
_refine_ls_number_parameters 600
_refine_ls_number_reflns 4446
_refine_ls_R_factor_gt 0.0652
_refine_ls_shift/su_max 0.0050
_refine_ls_structure_factor_coef F
_refine_ls_weighting_details w^-1^=\s^2^(F)+(.07F)^2^
_refine_ls_weighting_scheme calc
_refine_ls_wR_factor_ref 0.0560
_reflns_number_gt 4446
_reflns_number_total 9724
_reflns_threshold_expression 'Fo^2^> 2.33\s(Fo^2^)'
_cod_data_source_file ic030035a_7.cif
_cod_data_source_block MSC02019
_cod_original_sg_symbol_H-M 'P 21/c'
_cod_original_formula_sum 'C111 H65 Cl6 Mg1 N4 O1'
_cod_database_code 4314007

loop_
_symmetry_equiv_pos_as_xyz
x,y,z
-x,1/2+y,1/2-z
x,1/2-y,1/2+z
-x,-y,-z

loop_
_atom_site_label
_atom_site_type_symbol
_atom_site_fract_x
_atom_site_fract_y
_atom_site_fract_z
_atom_site_U_iso_or_equiv
_atom_site_adp_type
_atom_site_occupancy
_atom_site_disorder_group
_atom_site_disorder_assembly
MG1 MG 0.5 0.5 0.5 0.0576(8) Uani 1 0 .
N2 N 0.41717(16) 0.56152(12) 0.56363(18) 0.0294(10) Uani 1 0 .
C3 C 0.40464(19) 0.62819(15) 0.5463(2) 0.0290(11) Uani 1 0 .
C4 C 0.33505(19) 0.65201(15) 0.5981(2) 0.0291(11) Uani 1 0 .
C5 C 0.30718(19) 0.59795(16) 0.6461(2) 0.0297(12) Uani 1 0 .
C6 C 0.36059(19) 0.54169(15) 0.6256(2) 0.0300(12) Uani 1 0 .
C7 C 0.35475(19) 0.47750(15) 0.6643(2) 0.0309(12) Uani 1 0 .
C8 C 0.4032(2) 0.42164(16) 0.6435(2) 0.0312(12) Uani 1 0 .
C9 C 0.39314(19) 0.35551(15) 0.6811(2) 0.0291(11) Uani 1 0 .
C10 C 0.4470(2) 0.31442(15) 0.6382(2) 0.0293(11) Uani 1 0 .
C11 C 0.49139(19) 0.35539(15) 0.5752(2) 0.0283(11) Uani 1 0 .
N12 N 0.46404(16) 0.42025(12) 0.58069(19) 0.0305(10) Uani 1 0 .
C13 C 0.55207(19) 0.33293(15) 0.5156(2) 0.0292(11) Uani 1 0 .
C14 C 0.2917(2) 0.71425(17) 0.5974(2) 0.0331(12) Uani 1 0 .
C15 C 0.2436(2) 0.76043(17) 0.6017(2) 0.0385(13) Uani 1 0 .
C16 C 0.1820(2) 0.81370(18) 0.6059(3) 0.0413(14) Uani 1 0 .
C17 C 0.1867(8) 0.8726(8) 0.5583(9) 0.046(5) Uani 0.5 0 .
C18 C 0.1248(7) 0.9221(6) 0.5605(8) 0.047(4) Uani 0.5 0 .
C19 C 0.0603(3) 0.9135(2) 0.6109(3) 0.0700(19) Uani 1 0 .
C20 C 0.0407(2) 0.8500(2) 0.6342(3) 0.0536(16) Uani 1 0 .
C21 C 0.1010(2) 0.80071(18) 0.6320(3) 0.0460(14) Uani 1 0 .
C22 C 0.2321(2) 0.60064(15) 0.6953(2) 0.0304(11) Uani 1 0 .
C23 C 0.1660(2) 0.61004(16) 0.7297(2) 0.0343(12) Uani 1 0 .
C24 C 0.0866(2) 0.61721(18) 0.7717(2) 0.0390(13) Uani 1 0 .
C25 C 0.0162(3) 0.57433(19) 0.7442(3) 0.0627(18) Uani 1 0 .
C26 C -0.0612(3) 0.5810(2) 0.7845(4) 0.087(2) Uani 1 0 .
C27 C -0.0669(3) 0.6299(3) 0.8521(4) 0.088(3) Uani 1 0 .
C28 C 0.0001(3) 0.6719(3) 0.8784(3) 0.088(2) Uani 1 0 .
C29 C 0.0780(2) 0.6661(2) 0.8394(3) 0.0637(17) Uani 1 0 .
C30 C 0.2919(2) 0.46773(15) 0.7366(3) 0.0345(13) Uani 1 0 .
C31 C 0.3200(2) 0.47859(16) 0.8346(3) 0.0403(14) Uani 1 0 .
C32 C 0.2638(3) 0.46679(18) 0.9025(3) 0.0517(16) Uani 1 0 .
C33 C 0.1794(3) 0.44458(19) 0.8723(3) 0.0546(17) Uani 1 0 .
C34 C 0.1508(2) 0.43397(17) 0.7753(3) 0.0490(15) Uani 1 0 .
C35 C 0.2062(2) 0.44528(16) 0.7059(3) 0.0407(13) Uani 1 0 .
C36 C 0.3384(2) 0.33168(15) 0.7488(2) 0.0314(12) Uani 1 0 .
C37 C 0.2966(2) 0.30471(16) 0.8042(2) 0.0341(12) Uani 1 0 .
C38 C 0.2468(2) 0.27378(16) 0.8715(3) 0.0371(13) Uani 1 0 .
C39 C 0.2743(2) 0.2785(2) 0.9707(3) 0.0526(15) Uani 1 0 .
C40 C 0.2275(3) 0.2471(2) 1.0356(3) 0.0655(18) Uani 1 0 .
C41 C 0.1540(3) 0.2120(2) 1.0027(4) 0.068(2) Uani 1 0 .
C42 C 0.1261(3) 0.2065(2) 0.9040(4) 0.078(2) Uani 1 0 .
C43 C 0.1717(3) 0.2374(2) 0.8384(3) 0.0649(18) Uani 1 0 .
C44 C 0.4479(2) 0.24520(17) 0.6563(2) 0.0330(13) Uani 1 0 .
C45 C 0.4344(2) 0.18884(18) 0.6795(3) 0.0422(14) Uani 1 0 .
C46 C 0.4081(5) 0.1199(4) 0.6788(5) 0.0314(18) Uiso 0.5 0 .
C47 C 0.3170(5) 0.1024(4) 0.6621(5) 0.052(2) Uiso 0.5 0 .
C48 C 0.2924(5) 0.0346(4) 0.6665(6) 0.062(2) Uiso 0.5 0 .
C49 C 0.3583(5) -0.0137(4) 0.6819(6) 0.057(2) Uiso 0.5 0 .
C50 C 0.4407(5) 0.0034(4) 0.6935(6) 0.040(2) Uiso 0.5 0 .
C51 C 0.4503(2) 0.0683(2) 0.6833(3) 0.0524(11) Uiso 1 0 .
C52 C 0.56721(19) 0.25914(15) 0.5140(2) 0.0273(11) Uani 1 0 .
C53 C 0.5203(2) 0.22235(15) 0.4398(2) 0.0280(11) Uani 1 0 .
C54 C 0.5298(2) 0.15421(16) 0.4374(2) 0.0327(12) Uani 1 0 .
C55 C 0.5883(2) 0.12363(16) 0.5085(3) 0.0373(13) Uani 1 0 .
C56 C 0.6367(2) 0.15984(18) 0.5826(2) 0.0371(13) Uani 1 0 .
C57 C 0.6258(2) 0.22773(17) 0.5859(2) 0.0337(12) Uani 1 0 .
C58 C 0.1352(3) 0.6055(2) 0.4533(3) 0.0718(19) Uani 1 0 .
CL59 CL 0.02953(19) 0.6234(2) 0.4301(3) 0.1219(19) Uani 0.5 0 .
CL60 CL 0.1923(2) 0.63900(17) 0.3571(2) 0.0956(14) Uani 0.5 0 .
CL61 CL 0.1519(2) 0.51802(15) 0.4408(2) 0.0969(14) Uani 0.5 0 .
O62 O 0.3797(3) 0.0370(2) 0.8964(4) 0.053(2) Uani 0.5 0 .
C63 C 0.3157(6) 0.0865(5) 0.9078(8) 0.107(5) Uani 0.5 0 .
C64 C 0.2133(7) 0.8812(7) 0.6046(9) 0.042(4) Uani 0.5 0 .
C65 C 0.1560(7) 0.9324(6) 0.6099(8) 0.045(4) Uani 0.5 0 .
C66 C 0.4159(4) 0.1282(3) 0.7294(5) 0.0256(16) Uiso 0.5 0 .
C67 C 0.3664(4) 0.1233(3) 0.8017(4) 0.0190(13) Uiso 0.5 0 .
C68 C 0.3411(4) 0.0644(4) 0.8301(5) 0.0315(17) Uiso 0.5 0 .
C69 C 0.3638(4) 0.0043(3) 0.7896(4) 0.0280(15) Uiso 0.5 0 .
C70 C 0.4110(6) 0.0081(4) 0.7172(6) 0.040(2) Uiso 0.5 0 .
CL71 CL 0.0682(2) 0.67194(18) 0.4067(3) 0.1084(16) Uani 0.5 0 .
CL72 CL 0.2025(2) 0.5852(2) 0.3783(3) 0.153(2) Uani 0.5 0 .
CL73 CL 0.0630(4) 0.5420(3) 0.4785(3) 0.263(3) Uani 0.5 0 .
H11 H 0.0242 0.9484 0.619 0.0546 Uiso 1 0 .
H17 H 0.2343 0.8824 0.5241 0.0542 Uiso 0.5 0 .
H18 H 0.1294 0.9629 0.525 0.0615 Uiso 0.5 0 .
H19 H 0.0279 0.9507 0.6314 0.0797 Uiso 0.5 0 .
H20 H -0.0156 0.8399 0.653 0.0583 Uiso 1 0 .
H21 H 0.0863 0.7553 0.648 0.0516 Uiso 1 0 .
H25 H 0.0206 0.5398 0.6967 0.0737 Uiso 1 0 .
H26 H -0.108 0.5491 0.765 0.0977 Uiso 1 0 .
H27 H -0.12 0.6335 0.8779 0.0991 Uiso 1 0 .
H28 H -0.0053 0.7053 0.9243 0.1004 Uiso 1 0 .
H29 H 0.1238 0.6964 0.857 0.0768 Uiso 1 0 .
H31 H 0.3766 0.4945 0.8581 0.0498 Uiso 1 0 .
H32 H 0.2832 0.4748 0.969 0.0638 Uiso 1 0 .
H33 H 0.1415 0.4343 0.9186 0.0629 Uiso 1 0 .
H34 H 0.0926 0.4202 0.7511 0.0637 Uiso 1 0 .
H35 H 0.1855 0.4378 0.6389 0.0544 Uiso 1 0 .
H39 H 0.3251 0.3038 0.9955 0.0623 Uiso 1 0 .
H40 H 0.2479 0.2512 1.1039 0.079 Uiso 1 0 .
H41 H 0.1228 0.1884 1.0479 0.0833 Uiso 1 0 .
H42 H 0.0739 0.1831 0.88 0.1002 Uiso 1 0 .
H43 H 0.1528 0.2309 0.7716 0.0704 Uiso 1 0 .
H47 H 0.2727 0.1358 0.6485 0.053 Uiso 0.5 0 .
H48 H 0.2312 0.0239 0.6574 0.0574 Uiso 0.5 0 .
H49 H 0.3389 -0.0603 0.6843 0.0747 Uiso 0.5 0 .
H50 H 0.4914 -0.029 0.7073 0.0593 Uiso 0.5 0 .
H51 H 0.5116 0.0785 0.6786 0.0648 Uiso 0.5 0 .
H53 H 0.4808 0.2422 0.3895 0.0343 Uiso 1 0 .
H54 H 0.4947 0.1295 0.3884 0.0407 Uiso 1 0 .
H55 H 0.5953 0.0757 0.5062 0.0407 Uiso 1 0 .
H56 H 0.6779 0.1379 0.6302 0.0451 Uiso 1 0 .
H57 H 0.6583 0.2512 0.6383 0.0368 Uiso 1 0 .
H62 H 0.3508 0.0234 0.8279 0.014 Uiso 0.5 0 .
H63A H 0.298 0.08 0.9777 0.1475 Uiso 0.5 0 .
H63B H 0.2645 0.0802 0.8624 0.1475 Uiso 0.5 0 .
H63C H 0.3417 0.1293 0.9081 0.1475 Uiso 0.5 0 .
H64 H 0.2723 0.89 0.6032 0.0476 Uiso 0.5 0 .
H65 H 0.1733 0.9783 0.6127 0.0594 Uiso 0.5 0 .
H67 H 0.3507 0.1625 0.833 0.0308 Uiso 0.5 0 .
H68 H 0.3071 0.0624 0.8863 0.0393 Uiso 0.5 0 .
H69 H 0.3472 -0.0381 0.8073 0.0464 Uiso 0.5 0 .
H70 H 0.421 -0.0295 0.6746 0.0449 Uiso 0.5 0 .

loop_
_atom_site_aniso_label
_atom_site_aniso_U_11
_atom_site_aniso_U_22
_atom_site_aniso_U_33
_atom_site_aniso_U_12
_atom_site_aniso_U_13
_atom_site_aniso_U_23
MG1 0.0763(17) 0.0518(16) 0.0484(13) 0.0273(11) 0.0220(11) 0.0057(10)
N2 0.0272(16) 0.0208(16) 0.0440(18) -0.0019(12) 0.0171(14) -0.0070(13)
C3 0.0204(17) 0.0255(19) 0.042(2) -0.0009(15) 0.0065(16) -0.0059(16)
C4 0.0240(18) 0.0228(18) 0.041(2) 0.0005(15) 0.0078(16) -0.0077(16)
C5 0.0227(18) 0.030(2) 0.038(2) -0.0019(15) 0.0100(16) -0.0118(16)
C6 0.0265(19) 0.0247(19) 0.041(2) -0.0053(15) 0.0126(17) -0.0120(16)
C7 0.0252(18) 0.026(2) 0.045(2) -0.0081(15) 0.0178(17) -0.0139(16)
C8 0.0241(18) 0.028(2) 0.043(2) -0.0043(15) 0.0116(17) -0.0113(17)
C9 0.0263(18) 0.026(2) 0.038(2) -0.0050(15) 0.0127(16) -0.0085(16)
C10 0.0263(18) 0.028(2) 0.035(2) -0.0020(16) 0.0067(16) -0.0061(16)
C11 0.0258(19) 0.0220(19) 0.038(2) -0.0006(15) 0.0081(16) -0.0067(16)
N12 0.0265(16) 0.0261(17) 0.0422(18) -0.0020(12) 0.0158(14) -0.0079(14)
C13 0.0235(18) 0.0253(19) 0.039(2) 0.0005(15) 0.0064(16) -0.0066(16)
C14 0.0291(19) 0.032(2) 0.041(2) -0.0045(17) 0.0163(17) -0.0045(17)
C15 0.036(2) 0.034(2) 0.050(2) -0.0016(18) 0.0217(19) -0.0033(18)
C16 0.041(2) 0.034(2) 0.054(3) 0.0130(18) 0.025(2) 0.0008(19)
C17 0.022(6) 0.045(7) 0.073(10) 0.002(5) 0.013(6) -0.007(7)
C18 0.029(6) 0.024(5) 0.090(10) 0.001(4) 0.018(6) 0.000(6)
C19 0.074(3) 0.045(3) 0.105(4) 0.036(2) 0.058(3) 0.009(3)
C20 0.046(2) 0.053(3) 0.068(3) 0.015(2) 0.028(2) 0.003(2)
C21 0.045(2) 0.036(2) 0.062(3) 0.0102(19) 0.024(2) 0.005(2)
C22 0.0289(19) 0.0237(19) 0.039(2) 0.0008(15) 0.0060(17) -0.0093(16)
C23 0.032(2) 0.029(2) 0.042(2) 0.0016(16) 0.0074(18) -0.0064(17)
C24 0.030(2) 0.045(3) 0.045(2) 0.0146(18) 0.0179(19) 0.0060(19)
C25 0.051(3) 0.045(3) 0.101(4) 0.008(2) 0.040(3) 0.007(3)
C26 0.050(3) 0.071(4) 0.155(5) 0.009(3) 0.061(3) 0.036(3)
C27 0.069(4) 0.114(6) 0.097(4) 0.043(3) 0.062(3) 0.047(4)
C28 0.082(4) 0.134(6) 0.054(3) 0.060(4) 0.029(3) -0.005(3)
C29 0.041(2) 0.090(4) 0.062(3) 0.026(2) 0.012(2) -0.020(3)
C30 0.031(2) 0.0185(18) 0.060(3) -0.0017(15) 0.0268(19) -0.0064(17)
C31 0.042(2) 0.028(2) 0.057(3) -0.0109(17) 0.029(2) -0.0141(18)
C32 0.063(3) 0.039(2) 0.061(3) -0.011(2) 0.035(2) -0.014(2)
C33 0.057(3) 0.037(3) 0.080(3) -0.006(2) 0.045(3) -0.002(2)
C34 0.034(2) 0.031(2) 0.089(3) -0.0014(17) 0.032(2) 0.002(2)
C35 0.033(2) 0.026(2) 0.067(3) 0.0003(16) 0.023(2) -0.0040(19)
C36 0.0254(18) 0.028(2) 0.041(2) 0.0019(15) 0.0054(17) -0.0100(17)
C37 0.0298(19) 0.029(2) 0.044(2) 0.0014(16) 0.0056(18) -0.0066(17)
C38 0.034(2) 0.029(2) 0.052(3) 0.0020(17) 0.0181(19) 0.0029(18)
C39 0.034(2) 0.066(3) 0.058(3) -0.000(2) 0.008(2) 0.023(2)
C40 0.049(3) 0.087(4) 0.064(3) 0.016(3) 0.019(2) 0.043(3)
C41 0.056(3) 0.050(3) 0.111(4) 0.007(2) 0.055(3) 0.026(3)
C42 0.056(3) 0.078(4) 0.112(4) -0.029(3) 0.050(3) -0.024(3)
C43 0.062(3) 0.067(3) 0.073(3) -0.028(2) 0.034(3) -0.029(3)
C44 0.0270(19) 0.033(2) 0.042(2) 0.0057(17) 0.0138(17) -0.0036(17)
C45 0.031(2) 0.038(2) 0.062(3) 0.0062(18) 0.0220(19) 0.001(2)
C52 0.0239(18) 0.0249(19) 0.036(2) 0.0028(15) 0.0145(16) -0.0021(16)
C53 0.0288(19) 0.026(2) 0.030(2) 0.0040(15) 0.0067(16) 0.0036(16)
C54 0.039(2) 0.0239(19) 0.036(2) 0.0028(17) 0.0098(18) -0.0020(16)
C55 0.049(2) 0.027(2) 0.041(2) 0.0106(18) 0.025(2) 0.0049(18)
C56 0.035(2) 0.043(2) 0.034(2) 0.0177(18) 0.0068(18) 0.0078(19)
C57 0.0270(19) 0.040(2) 0.034(2) 0.0033(17) 0.0058(16) -0.0070(18)
C58 0.064(3) 0.071(4) 0.076(3) -0.007(3) -0.002(3) 0.012(3)
CL59 0.0482(19) 0.182(6) 0.132(3) 0.027(2) 0.0043(18) -0.053(3)
CL60 0.114(3) 0.115(4) 0.0611(19) -0.026(2) 0.0223(18) 0.002(2)
CL61 0.098(3) 0.074(3) 0.122(3) -0.0033(18) 0.0290(19) 0.0046(18)
O62 0.040(3) 0.052(4) 0.068(4) 0.000(3) 0.014(3) -0.004(3)
C63 0.082(8) 0.117(10) 0.117(9) 0.062(7) -0.004(7) -0.012(7)
C64 0.031(7) 0.028(5) 0.073(9) -0.001(5) 0.026(6) -0.002(6)
C65 0.042(7) 0.035(6) 0.063(8) 0.008(5) 0.029(6) 0.003(6)
CL71 0.082(3) 0.128(4) 0.112(3) 0.019(2) 0.007(2) -0.022(2)
CL72 0.094(3) 0.175(6) 0.173(5) 0.063(3) -0.037(3) -0.111(4)
CL73 0.401(9) 0.254(8) 0.093(3) -0.262(6) -0.090(4) 0.078(3)

loop_
_atom_type_symbol
_atom_type_description
_atom_type_scat_dispersion_real
_atom_type_scat_dispersion_imag
_atom_type_scat_source
MG Mg 0.042 0.036 'International Tables Vol. IV (1974) Table 2.2B'
CL Cl 0.132 0.159 'International Tables Vol. IV (1974) Table 2.2B'
O O 0.008 0.006 'International Tables Vol. IV (1974) Table 2.2B'
N N 0.004 0.003 'International Tables Vol. IV (1974) Table 2.2B'
C C 0.002 0.002 'International Tables Vol. IV (1974) Table 2.2B'
H H 0 0 'International Tables Vol. IV (1974) Table 2.2B'

loop_
_geom_angle_atom_site_label_1
_geom_angle_atom_site_label_2
_geom_angle_atom_site_label_3
_geom_angle
_geom_angle_site_symmetry_1
_geom_angle_site_symmetry_2
_geom_angle_site_symmetry_3
_geom_angle_publ_flag
N2 MG1 N2 179.97 . . 4_666 no
N2 MG1 N2 179.97 4_666 . . no
N2 MG1 N12 90.26(9) . . . no
N2 MG1 N12 90.26(9) 4_666 . 4_666 no
N2 MG1 N12 89.74(9) . . 4_666 no
N2 MG1 N12 89.74(9) 4_666 . . no
N2 MG1 N12 89.74(9) . . 4_666 no
N2 MG1 N12 89.74(9) 4_666 . . no
N2 MG1 N12 90.26(9) . . . no
N2 MG1 N12 90.26(9) 4_666 . 4_666 no
N12 MG1 N12 179.97 . . 4_666 no
N12 MG1 N12 179.97 4_666 . . no
CL71 CL59 CL73 134.6(3) . . . no
CL71 CL59 C58 73.7(3) . . . no
CL73 CL59 C58 60.9(2) . . . no
CL71 CL60 CL72 107.4(4) . . . no
CL71 CL60 C58 50.07(19) . . . no
CL72 CL60 C58 61.2(3) . . . no
CL72 CL61 CL73 111.8(3) . . . no
CL72 CL61 C58 53.03(19) . . . no
CL73 CL61 C58 62.1(2) . . . no
CL59 CL71 CL60 108.6(3) . . . no
CL59 CL71 C58 64.6(3) . . . no
CL60 CL71 C58 53.21(18) . . . no
CL60 CL72 CL61 141.0(4) . . . no
CL60 CL72 C58 81.2(3) . . . no
CL61 CL72 C58 62.0(3) . . . no
CL59 CL73 CL61 111.1(2) . . . no
CL59 CL73 C58 54.8(2) . . . no
CL61 CL73 C58 64.0(3) . . . no
C63 O62 C68 58.2(5) . . . no
C63 O62 C69 112.1(6) . . . no
C63 O62 H62 94.5(6) . . . no
C63 O62 H68 23.4(4) . . . no
C68 O62 C69 58.4(5) . . . no
C68 O62 H62 45.0(4) . . . no
C68 O62 H68 49.8(4) . . . no
C69 O62 H62 18.2(2) . . . no
C69 O62 H68 93.3(4) . . . no
H62 O62 H68 75.1(3) . . . no
MG1 N2 C3 126.3(2) . . . no
MG1 N2 C3 126.3(2) 4_666 . . no
MG1 N2 C6 125.6(2) . . . no
MG1 N2 C6 125.6(2) 4_666 . . no
C3 N2 C6 108.0(2) . . . no
MG1 N12 C8 125.9(2) . . . no
MG1 N12 C8 125.9(2) 4_666 . . no
MG1 N12 C11 126.6(2) . . . no
MG1 N12 C11 126.6(2) 4_666 . . no
C8 N12 C11 107.3(3) . . . no
N2 C3 C4 109.4(3) . . . no
N2 C3 C13 125.9(3) . . 4_666 no
C4 C3 C13 124.6(3) . . 4_666 no
C3 C4 C5 106.3(3) . . . no
C3 C4 C14 131.9(3) . . . no
C5 C4 C14 121.4(3) . . . no
C4 C5 C6 107.3(3) . . . no
C4 C5 C22 122.2(3) . . . no
C6 C5 C22 130.1(3) . . . no
N2 C6 C5 109.0(3) . . . no
N2 C6 C7 126.0(3) . . . no
C5 C6 C7 125.0(3) . . . no
C6 C7 C8 126.4(3) . . . no
C6 C7 C30 117.2(3) . . . no
C8 C7 C30 116.4(3) . . . no
N12 C8 C7 125.5(3) . . . no
N12 C8 C9 109.2(3) . . . no
C7 C8 C9 125.2(3) . . . no
C8 C9 C10 107.3(3) . . . no
C8 C9 C36 130.4(3) . . . no
C10 C9 C36 122.3(3) . . . no
C9 C10 C11 106.7(3) . . . no
C9 C10 C44 120.7(3) . . . no
C11 C10 C44 132.5(3) . . . no
N12 C11 C10 109.4(3) . . . no
N12 C11 C13 124.8(3) . . . no
C10 C11 C13 125.7(3) . . . no
C3 C13 C11 126.5(3) 4_666 . . no
C3 C13 C52 117.1(3) 4_666 . . no
C11 C13 C52 116.3(3) . . . no
C4 C14 C15 168.7(3) . . . no
C14 C15 C16 177.1(4) . . . no
C15 C16 C17 123.1(6) . . . no
C15 C16 C21 119.8(3) . . . no
C15 C16 C64 118.7(6) . . . no
C17 C16 C21 114.1(6) . . . no
C17 C16 C64 29.8(6) . . . no
C21 C16 C64 120.0(6) . . . no
C16 C17 C18 122.0(12) . . . no
C16 C17 C64 81(2) . . . no
C16 C17 C65 115.0(10) . . . no
C16 C17 H17 121.4(13) . . . no
C16 C17 H64 96.8(8) . . . no
C18 C17 C64 96(2) . . . no
C18 C17 C65 31.7(6) . . . no
C18 C17 H17 116.5(15) . . . no
C18 C17 H64 114.2(10) . . . no
C64 C17 C65 64.4(19) . . . no
C64 C17 H17 91(2) . . . no
C64 C17 H64 35.9(15) . . . no
C65 C17 H17 112.8(13) . . . no
C65 C17 H64 86.0(7) . . . no
H17 C17 H64 55.2(5) . . . no
C17 C18 C19 119.8(11) . . . no
C17 C18 C64 26.3(6) . . . no
C17 C18 C65 83.1(16) . . . no
C17 C18 H18 119.9(13) . . . no
C17 C18 H65 105.3(8) . . . no
C19 C18 C64 113.1(10) . . . no
C19 C18 C65 89.2(17) . . . no
C19 C18 H18 120.2(11) . . . no
C19 C18 H65 102.1(8) . . . no
C64 C18 C65 56.8(14) . . . no
C64 C18 H18 120.0(10) . . . no
C64 C18 H65 82.8(6) . . . no
C65 C18 H18 97.6(17) . . . no
C65 C18 H65 36.3(13) . . . no
H18 C18 H65 61.7(5) . . . no
C18 C19 C20 117.5(6) . . . no
C18 C19 C65 31.7(5) . . . no
C18 C19 H11 119.2(7) . . . no
C18 C19 H19 121.4(6) . . . no
C20 C19 C65 119.0(5) . . . no
C20 C19 H11 122.3(4) . . . no
C20 C19 H19 121.1(4) . . . no
C65 C19 H11 114.6(6) . . . no
C65 C19 H19 110.6(6) . . . no
H11 C19 H19 10.43(4) . . . no
C19 C20 C21 120.2(3) . . . no
C19 C20 H20 120.1(4) . . . no
C21 C20 H20 119.7(4) . . . no
C16 C21 C20 121.0(3) . . . no
C16 C21 H21 119.3(3) . . . no
C20 C21 H21 119.8(3) . . . no
C5 C22 C23 171.6(4) . . . no
C22 C23 C24 176.7(4) . . . no
C23 C24 C25 120.0(3) . . . no
C23 C24 C29 121.4(4) . . . no
C25 C24 C29 118.6(3) . . . no
C24 C25 C26 120.4(4) . . . no
C24 C25 H25 120.0(3) . . . no
C26 C25 H25 119.6(4) . . . no
C25 C26 C27 119.2(5) . . . no
C25 C26 H26 117.7(5) . . . no
C27 C26 H26 123.0(5) . . . no
C26 C27 C28 120.9(4) . . . no
C26 C27 H27 117.5(6) . . . no
C28 C27 H27 121.6(7) . . . no
C27 C28 C29 120.9(5) . . . no
C27 C28 H28 119.6(5) . . . no
C29 C28 H28 119.5(6) . . . no
C24 C29 C28 120.0(4) . . . no
C24 C29 H29 119.8(4) . . . no
C28 C29 H29 120.2(4) . . . no
C7 C30 C31 119.7(3) . . . no
C7 C30 C35 120.8(3) . . . no
C31 C30 C35 119.5(3) . . . no
C30 C31 C32 120.2(3) . . . no
C30 C31 H31 122.2(3) . . . no
C32 C31 H31 117.6(4) . . . no
C31 C32 C33 120.3(4) . . . no
C31 C32 H32 119.7(4) . . . no
C33 C32 H32 120.0(4) . . . no
C32 C33 C34 119.9(3) . . . no
C32 C33 H33 120.8(5) . . . no
C34 C33 H33 119.2(4) . . . no
C33 C34 C35 120.7(3) . . . no
C33 C34 H34 122.6(4) . . . no
C35 C34 H34 116.7(4) . . . no
C30 C35 C34 119.4(3) . . . no
C30 C35 H35 120.8(3) . . . no
C34 C35 H35 119.8(3) . . . no
C9 C36 C37 172.5(3) . . . no
C36 C37 C38 178.7(4) . . . no
C37 C38 C39 120.1(3) . . . no
C37 C38 C43 121.0(3) . . . no
C39 C38 C43 118.8(3) . . . no
C38 C39 C40 120.1(4) . . . no
C38 C39 H39 120.6(4) . . . no
C40 C39 H39 119.3(4) . . . no
C39 C40 C41 120.7(4) . . . no
C39 C40 H40 118.5(5) . . . no
C41 C40 H40 120.7(4) . . . no
C40 C41 C42 119.8(4) . . . no
C40 C41 H41 120.7(5) . . . no
C42 C41 H41 119.4(5) . . . no
C41 C42 C43 120.3(4) . . . no
C41 C42 H42 120.7(5) . . . no
C43 C42 H42 119.0(5) . . . no
C38 C43 C42 120.3(4) . . . no
C38 C43 H43 121.4(4) . . . no
C42 C43 H43 118.3(4) . . . no
C10 C44 C45 167.4(3) . . . no
C44 C45 C46 164.0(5) . . . no
C44 C45 C66 166.5(5) . . . no
C46 C45 C66 28.4(3) . . . no
C45 C46 C47 120.2(6) . . . no
C45 C46 C51 132.1(6) . . . no
C45 C46 C66 76.2(9) . . . no
C45 C46 C67 95.2(4) . . . no
C47 C46 C51 107.4(6) . . . no
C47 C46 C66 103.5(10) . . . no
C47 C46 C67 72.5(4) . . . no
C51 C46 C66 98.1(10) . . . no
C51 C46 C67 103.5(5) . . . no
C66 C46 C67 31.3(8) . . . no
C46 C47 C48 119.3(7) . . . no
C46 C47 C66 23.4(3) . . . no
C46 C47 H47 120.6(7) . . . no
C48 C47 C66 118.8(7) . . . no
C48 C47 H47 120.0(8) . . . no
C66 C47 H47 115.7(7) . . . no
C47 C48 C49 119.0(7) . . . no
C47 C48 C69 102.6(6) . . . no
C47 C48 C70 92.3(6) . . . no
C47 C48 H48 118.3(8) . . . no
C49 C48 C69 50.1(5) . . . no
C49 C48 C70 29.2(4) . . . no
C49 C48 H48 122.6(9) . . . no
C69 C48 C70 39.6(3) . . . no
C69 C48 H48 116.9(6) . . . no
C70 C48 H48 147.6(8) . . . no
C48 C49 C50 120.4(8) . . . no
C48 C49 C69 85.1(6) . . . no
C48 C49 C70 106.8(10) . . . no
C48 C49 H49 116.8(8) . . . no
C48 C49 H70 149.7(8) . . . no
C50 C49 C69 84.8(7) . . . no
C50 C49 C70 26.6(6) . . . no
C50 C49 H49 122.8(8) . . . no
C50 C49 H70 35.6(4) . . . no
C69 C49 C70 59.3(7) . . . no
C69 C49 H49 99.6(6) . . . no
C69 C49 H70 104.8(7) . . . no
C70 C49 H49 129.7(11) . . . no
C70 C49 H70 58.4(7) . . . no
H49 C49 H70 90.1(7) . . . no
C49 C50 C51 111.7(7) . . . no
C49 C50 C69 52.5(5) . . . no
C49 C50 C70 46.3(11) . . . no
C49 C50 H50 124.2(8) . . . no
C49 C50 H70 52.8(6) . . . no
C51 C50 C69 98.8(5) . . . no
C51 C50 C70 90.4(14) . . . no
C51 C50 H50 124.1(7) . . . no
C51 C50 H70 150.5(9) . . . no
C69 C50 C70 13.8(11) . . . no
C69 C50 H50 114.6(6) . . . no
C69 C50 H70 89.4(7) . . . no
C70 C50 H50 128.3(16) . . . no
C70 C50 H70 91.6(15) . . . no
H50 C50 H70 76.0(7) . . . no
C46 C51 C50 141.0(6) . . . no
C46 C51 C66 28.0(4) . . . no
C46 C51 C70 118.6(6) . . . no
C46 C51 H51 109.2(5) . . . no
C50 C51 C66 134.2(5) . . . no
C50 C51 C70 24.6(4) . . . no
C50 C51 H51 109.7(5) . . . no
C66 C51 C70 110.0(5) . . . no
C66 C51 H51 105.4(4) . . . no
C70 C51 H51 130.2(5) . . . no
C13 C52 C53 118.5(3) . . . no
C13 C52 C57 121.7(3) . . . no
C53 C52 C57 119.8(3) . . . no
C52 C53 C54 120.5(3) . . . no
C52 C53 H53 121.8(3) . . . no
C54 C53 H53 117.7(3) . . . no
C53 C54 C55 119.3(3) . . . no
C53 C54 H54 119.5(3) . . . no
C55 C54 H54 121.2(3) . . . no
C54 C55 C56 121.0(3) . . . no
C54 C55 H55 119.1(4) . . . no
C56 C55 H55 119.9(4) . . . no
C55 C56 C57 119.6(3) . . . no
C55 C56 H56 119.7(4) . . . no
C57 C56 H56 120.7(4) . . . no
C52 C57 C56 119.9(3) . . . no
C52 C57 H57 122.1(3) . . . no
C56 C57 H57 118.0(4) . . . no
CL59 C58 CL60 110.1(3) . . . no
CL59 C58 CL61 110.3(3) . . . no
CL59 C58 CL71 41.69(19) . . . no
CL59 C58 CL72 129.5(3) . . . no
CL59 C58 CL73 64.2(3) . . . no
CL60 C58 CL61 101.6(3) . . . no
CL60 C58 CL71 76.7(2) . . . no
CL60 C58 CL72 37.52(19) . . . no
CL60 C58 CL73 142.8(3) . . . no
CL61 C58 CL71 143.2(3) . . . no
CL61 C58 CL72 65.0(3) . . . no
CL61 C58 CL73 53.8(3) . . . no
CL71 C58 CL72 110.7(3) . . . no
CL71 C58 CL73 105.9(3) . . . no
CL72 C58 CL73 115.2(4) . . . no
O62 C63 C67 79.6(5) . . . no
O62 C63 C68 50.2(5) . . . no
O62 C63 H63A 107.0(8) . . . no
O62 C63 H63B 110.8(9) . . . no
O62 C63 H63C 109.9(8) . . . no
O62 C63 H68 57.3(8) . . . no
C67 C63 C68 43.8(5) . . . no
C67 C63 H63A 161.1(10) . . . no
C67 C63 H63B 86.5(7) . . . no
C67 C63 H63C 55.4(6) . . . no
C67 C63 H68 91.2(11) . . . no
C68 C63 H63A 152.1(11) . . . no
C68 C63 H63B 74.0(8) . . . no
C68 C63 H63C 98.1(10) . . . no
C68 C63 H68 49.1(8) . . . no
H63A C63 H63B 106.8(10) . . . no
H63A C63 H63C 106.0(10) . . . no
H63A C63 H68 107.3(15) . . . no
H63B C63 H63C 115.9(10) . . . no
H63B C63 H68 55.7(8) . . . no
H63C C63 H68 146.6(17) . . . no
C16 C64 C17 69(2) . . . no
C16 C64 C18 102.7(7) . . . no
C16 C64 C65 119.5(10) . . . no
C16 C64 H17 99.6(8) . . . no
C16 C64 H64 120.7(12) . . . no
C17 C64 C18 57.6(19) . . . no
C17 C64 C65 87(2) . . . no
C17 C64 H17 52.1(17) . . . no
C17 C64 H64 117(2) . . . no
C18 C64 C65 29.4(5) . . . no
C18 C64 H17 88.3(8) . . . no
C18 C64 H64 131.3(13) . . . no
C65 C64 H17 107.5(11) . . . no
C65 C64 H64 119.8(13) . . . no
H17 C64 H64 65.0(8) . . . no
C17 C65 C18 65.2(14) . . . no
C17 C65 C19 100.1(8) . . . no
C17 C65 C64 28.7(6) . . . no
C17 C65 H18 91.6(8) . . . no
C17 C65 H65 133.0(11) . . . no
C18 C65 C19 59.1(14) . . . no
C18 C65 C64 93.8(17) . . . no
C18 C65 H18 45.9(13) . . . no
C18 C65 H65 114(2) . . . no
C19 C65 C64 116.4(9) . . . no
C19 C65 H18 87.4(6) . . . no
C19 C65 H65 120.1(10) . . . no
C64 C65 H18 114.6(10) . . . no
C64 C65 H65 123.5(11) . . . no
H18 C65 H65 68.8(7) . . . no
C45 C66 C46 75.4(9) . . . no
C45 C66 C47 102.4(5) . . . no
C45 C66 C51 111.7(5) . . . no
C45 C66 C67 125.9(6) . . . no
C46 C66 C47 53.1(8) . . . no
C46 C66 C51 53.9(8) . . . no
C46 C66 C67 132.8(11) . . . no
C47 C66 C51 82.5(4) . . . no
C47 C66 C67 80.0(5) . . . no
C51 C66 C67 122.1(6) . . . no
C46 C67 C63 154.3(5) . . . no
C46 C67 C66 15.9(4) . . . no
C46 C67 C68 112.6(5) . . . no
C46 C67 H67 125.5(5) . . . no
C63 C67 C66 159.8(6) . . . no
C63 C67 C68 41.8(4) . . . no
C63 C67 H67 79.1(5) . . . no
C66 C67 C68 120.6(6) . . . no
C66 C67 H67 119.3(6) . . . no
C68 C67 H67 120.2(6) . . . no
O62 C68 C63 71.7(6) . . . no
O62 C68 C67 121.6(7) . . . no
O62 C68 C69 77.0(6) . . . no
O62 C68 H62 59.1(5) . . . no
O62 C68 H63B 102.6(5) . . . no
O62 C68 H68 68.3(5) . . . no
C63 C68 C67 94.4(7) . . . no
C63 C68 C69 139.9(8) . . . no
C63 C68 H62 116.8(9) . . . no
C63 C68 H63B 41.5(5) . . . no
C63 C68 H68 25.7(5) . . . no
C67 C68 C69 123.6(6) . . . no
C67 C68 H62 143.8(7) . . . no
C67 C68 H63B 101.3(5) . . . no
C67 C68 H68 118.5(7) . . . no
C69 C68 H62 23.1(3) . . . no
C69 C68 H63B 128.0(6) . . . no
C69 C68 H68 117.9(6) . . . no
H62 C68 H63B 114.1(6) . . . no
H62 C68 H68 96.0(6) . . . no
H63B C68 H68 34.3(2) . . . no
O62 C69 C48 130.8(5) . . . no
O62 C69 C49 168.0(6) . . . no
O62 C69 C50 128.4(5) . . . no
O62 C69 C68 44.6(3) . . . no
O62 C69 C70 130.4(6) . . . no
O62 C69 H62 26.8(3) . . . no
O62 C69 H69 98.2(5) . . . no
C48 C69 C49 44.8(4) . . . no
C48 C69 C50 74.1(4) . . . no
C48 C69 C68 86.4(5) . . . no
C48 C69 C70 68.2(5) . . . no
C48 C69 H62 107.1(6) . . . no
C48 C69 H69 111.7(5) . . . no
C49 C69 C50 42.7(4) . . . no
C49 C69 C68 128.1(6) . . . no
C49 C69 C70 39.7(4) . . . no
C49 C69 H62 151.9(8) . . . no
C49 C69 H69 93.5(6) . . . no
C50 C69 C68 120.4(5) . . . no
C50 C69 C70 6.3(5) . . . no
C50 C69 H62 143.4(7) . . . no
C50 C69 H69 113.3(5) . . . no
C68 C69 C70 116.8(7) . . . no
C68 C69 H62 27.8(4) . . . no
C68 C69 H69 126.2(6) . . . no
C70 C69 H62 141.7(8) . . . no
C70 C69 H69 116.9(7) . . . no
H62 C69 H69 100.4(7) . . . no
C48 C70 C49 44.0(7) . . . no
C48 C70 C50 126.5(15) . . . no
C48 C70 C51 93.9(5) . . . no
C48 C70 C69 72.1(5) . . . no
C48 C70 H50 150.6(6) . . . no
C48 C70 H70 102.8(7) . . . no
C49 C70 C50 107.1(16) . . . no
C49 C70 C51 124.1(9) . . . no
C49 C70 C69 81.0(8) . . . no
C49 C70 H50 111.7(9) . . . no
C49 C70 H70 63.5(7) . . . no
C50 C70 C51 65.0(12) . . . no
C50 C70 C69 159.9(16) . . . no
C50 C70 H50 32.7(11) . . . no
C50 C70 H70 50.2(11) . . . no
C51 C70 C69 126.1(7) . . . no
C51 C70 H50 89.8(5) . . . no
C51 C70 H70 109.6(7) . . . no
C69 C70 H50 127.4(7) . . . no
C69 C70 H70 124.1(8) . . . no
H50 C70 H70 48.9(4) . . . no
C19 H11 H19 101.9(3) . . . no
C17 H17 C64 37.1(7) . . . no
C18 H18 C65 36.5(6) . . . no
C19 H19 H11 67.7(3) . . . no
C50 H50 C70 19.0(6) . . . no
O62 H62 C68 76.0(5) . . . no
O62 H62 C69 135.1(5) . . . no
C68 H62 C69 129.1(6) . . . no
C63 H63B C68 64.5(6) . . . no
C63 H63B H68 37.7(6) . . . no
C68 H63B H68 46.6(3) . . . no
C17 H64 C64 27.3(10) . . . no
C18 H65 C65 29.5(9) . . . no
O62 H68 C63 99.3(9) . . . no
O62 H68 C68 61.8(4) . . . no
O62 H68 H63B 160.9(2) . . . no
C63 H68 C68 105.1(11) . . . no
C63 H68 H63B 86.6(9) . . . no
C68 H68 H63B 99.1(4) . . . no
C49 H70 C50 91.6(7) . . . no
C49 H70 C70 58.1(5) . . . no
C50 H70 C70 38.2(7) . . . no

loop_
_geom_bond_atom_site_label_1
_geom_bond_atom_site_label_2
_geom_bond_distance
_geom_bond_site_symmetry_1
_geom_bond_site_symmetry_2
_geom_bond_publ_flag
MG1 N2 2.066(2) . . no
MG1 N2 2.066(2) . 4_666 no
MG1 N12 2.078(2) . . no
MG1 N12 2.078(2) . 4_666 no
CL59 CL71 1.214(4) . . no
CL59 CL73 1.816(6) . . no
CL59 C58 1.649(5) . . no
CL60 CL71 2.223(5) . . no
CL60 CL72 1.127(5) . . no
CL60 C58 1.829(5) . . no
CL61 CL72 1.841(6) . . no
CL61 CL73 1.609(7) . . no
CL61 C58 1.793(5) . . no
CL71 C58 1.752(5) . . no
CL72 C58 1.623(5) . . no
CL73 C58 1.763(5) . . no
O62 C63 1.426(9) . . no
O62 C68 1.154(7) . . no
O62 C69 1.600(8) . . no
O62 H62 1.020(5) . . no
O62 H68 1.216(5) . . no
N2 C3 1.373(4) . . no
N2 C6 1.370(3) . . no
N12 C8 1.370(3) . . no
N12 C11 1.379(4) . . no
C3 C4 1.455(4) . . no
C3 C13 1.400(4) . 4_666 no
C3 C13 1.400(4) . 4_666 no
C4 C5 1.377(4) . . no
C4 C14 1.420(4) . . no
C5 C6 1.453(4) . . no
C5 C22 1.428(4) . . no
C6 C7 1.407(4) . . no
C7 C8 1.403(4) . . no
C7 C30 1.505(4) . . no
C8 C9 1.447(4) . . no
C9 C10 1.368(4) . . no
C9 C36 1.432(4) . . no
C10 C11 1.444(4) . . no
C10 C44 1.417(4) . . no
C11 C13 1.410(4) . . no
C13 C52 1.506(4) . . no
C14 C15 1.196(4) . . no
C15 C16 1.438(4) . . no
C16 C17 1.363(16) . . no
C16 C21 1.373(4) . . no
C16 C64 1.444(13) . . no
C17 C18 1.383(18) . . no
C17 C64 0.726(13) . . no
C17 C65 1.512(17) . . no
C17 H17 0.951(14) . . no
C17 H64 1.412(10) . . no
C18 C19 1.306(12) . . no
C18 C64 1.628(17) . . no
C18 C65 0.800(11) . . no
C18 H18 0.966(12) . . no
C18 H65 1.482(10) . . no
C19 C20 1.365(5) . . no
C19 C65 1.523(11) . . no
C19 H11 0.913(3) . . no
C19 H19 0.965(3) . . no
C20 C21 1.362(5) . . no
C20 H20 0.962(3) . . no
C21 H21 0.977(4) . . no
C22 C23 1.200(4) . . no
C23 C24 1.437(4) . . no
C24 C25 1.392(5) . . no
C24 C29 1.378(5) . . no
C25 C26 1.395(5) . . no
C25 H25 0.966(4) . . no
C26 C27 1.369(7) . . no
C26 H26 0.972(5) . . no
C27 C28 1.341(7) . . no
C27 H27 0.941(4) . . no
C28 C29 1.391(5) . . no
C28 H28 0.935(5) . . no
C29 H29 0.937(4) . . no
C30 C31 1.374(4) . . no
C30 C35 1.396(4) . . no
C31 C32 1.389(4) . . no
C31 H31 0.939(3) . . no
C32 C33 1.377(5) . . no
C32 H32 0.936(4) . . no
C33 C34 1.362(5) . . no
C33 H33 0.952(3) . . no
C34 C35 1.394(4) . . no
C34 H34 0.949(4) . . no
C35 H35 0.945(4) . . no
C36 C37 1.201(4) . . no
C37 C38 1.435(4) . . no
C38 C39 1.374(5) . . no
C38 C43 1.386(5) . . no
C39 C40 1.385(5) . . no
C39 H39 0.953(4) . . no
C40 C41 1.352(6) . . no
C40 H40 0.951(4) . . no
C41 C42 1.371(6) . . no
C41 H41 0.968(4) . . no
C42 C43 1.376(5) . . no
C42 H42 0.947(4) . . no
C43 H43 0.933(4) . . no
C44 C45 1.207(4) . . no
C45 C46 1.447(8) . . no
C45 C66 1.452(7) . . no
C46 C47 1.429(9) . . no
C46 C51 1.222(7) . . no
C46 C66 0.711(8) . . no
C46 C67 1.903(8) . . no
C47 C48 1.421(10) . . no
C47 C66 1.738(10) . . no
C47 H47 0.956(8) . . no
C48 C49 1.398(10) . . no
C48 C69 1.975(10) . . no
C48 C70 1.927(11) . . no
C48 H48 0.955(8) . . no
C49 C50 1.300(11) . . no
C49 C69 1.520(10) . . no
C49 C70 0.983(10) . . no
C49 H49 0.987(8) . . no
C49 H70 1.035(8) . . no
C50 C51 1.327(8) . . no
C50 C69 1.908(9) . . no
C50 C70 0.610(10) . . no
C50 H50 1.011(8) . . no
C50 H70 0.757(8) . . no
C51 C66 1.497(7) . . no
C51 C70 1.464(9) . . no
C51 H51 0.976(4) . . no
C52 C53 1.377(4) . . no
C52 C57 1.387(4) . . no
C53 C54 1.382(4) . . no
C53 H53 0.941(3) . . no
C54 C55 1.373(4) . . no
C54 H54 0.942(3) . . no
C55 C56 1.379(4) . . no
C55 H55 0.974(3) . . no
C56 C57 1.380(4) . . no
C56 H56 0.950(3) . . no
C57 H57 0.943(3) . . no
C63 C67 1.911(12) . . no
C63 C68 1.276(11) . . no
C63 H63A 1.051(11) . . no
C63 H63B 0.937(10) . . no
C63 H63C 0.950(12) . . no
C63 H68 0.574(11) . . no
C64 C65 1.365(17) . . no
C64 H17 1.205(13) . . no
C64 H64 0.927(11) . . no
C65 H18 1.333(11) . . no
C65 H65 0.962(11) . . no
C66 C67 1.347(8) . . no
C67 C68 1.327(8) . . no
C67 H67 0.949(6) . . no
C68 C69 1.399(9) . . no
C68 H62 0.840(7) . . no
C68 H63B 1.359(7) . . no
C68 H68 1.000(7) . . no
C69 C70 1.324(9) . . no
C69 H62 0.707(6) . . no
C69 H69 0.936(6) . . no
C70 H50 1.469(8) . . no
C70 H70 0.985(8) . . no
H11 H19 0.178551(5) . . no
H63B H68 0.775849(15) . . no
